data_7014283
loop_
_publ_author_name
'Noveski, Daniel'
'Braun, Thomas'
'Neumann, Beate'
'Stammler, Anja'
'Stammler, Hans-Georg'

_publ_section_title
;
 C-F or C-H bond activation and C-C coupling reactions of fluorinated
 pyridines at rhodium: synthesis, structure and reactivity of a variety
 of tetrafluoropyridyl complexes.
;
_journal_issue 24
_journal_name_full 'Dalton transactions (Cambridge, England : 2003)'
_journal_page_first 4106
_journal_page_last 4119
_journal_paper_doi 10.1039/b414734k
_journal_year 2004
_chemical_formula_moiety 'C20 H36 F4 I2 N O P2 Rh'
_chemical_formula_sum 'C20 H36 F4 I2 N O P2 Rh'
_chemical_formula_weight 801.15
_chemical_name_systematic ?
_space_group_IT_number 14
_symmetry_cell_setting monoclinic
_symmetry_space_group_name_Hall '-P 2ybc'
_symmetry_space_group_name_H-M 'P 1 21/c 1'
_atom_sites_solution_hydrogens geom
_atom_sites_solution_primary direct
_atom_sites_solution_secondary difmap
_audit_creation_method SHELXL-97
_cell_angle_alpha 90.00
_cell_angle_beta 113.3391(5)
_cell_angle_gamma 90.00
_cell_formula_units_Z 4
_cell_length_a 19.16600(10)
_cell_length_b 10.09200(10)
_cell_length_c 15.9070(2)
_cell_measurement_reflns_used 8674
_cell_measurement_temperature 100(2)
_cell_measurement_theta_max 30.034
_cell_measurement_theta_min 2.910
_cell_volume 2825.03(5)
_computing_cell_refinement 'HKL Scalepack (Otwinowski & Minor 1997)'
_computing_data_collection 'KappaCCD '
_computing_data_reduction 'Denzo and Scalepak (Otwinowski & Minor, 1997)'
_computing_molecular_graphics 'SHELXTL-PLUS (1990)'
_computing_publication_material 'SHELXL-97 (Sheldrick, 1997)'
_computing_structure_refinement 'SHELXL-97 (Sheldrick, 1997)'
_computing_structure_solution 'SHELXS-97 (Sheldrick, 1990)'
_diffrn_ambient_temperature 100(2)
_diffrn_measured_fraction_theta_full 0.999
_diffrn_measured_fraction_theta_max 0.999
_diffrn_measurement_device_type KappaCCD
_diffrn_measurement_method CCD
_diffrn_radiation_monochromator graphite
_diffrn_radiation_source 'fine-focus sealed tube'
_diffrn_radiation_type MoK\a
_diffrn_radiation_wavelength 0.71073
_diffrn_reflns_av_R_equivalents 0.040
_diffrn_reflns_av_sigmaI/netI 0.0247
_diffrn_reflns_limit_h_max 26
_diffrn_reflns_limit_h_min -26
_diffrn_reflns_limit_k_max 14
_diffrn_reflns_limit_k_min -14
_diffrn_reflns_limit_l_max 22
_diffrn_reflns_limit_l_min -22
_diffrn_reflns_number 74885
_diffrn_reflns_theta_full 30.00
_diffrn_reflns_theta_max 30.00
_diffrn_reflns_theta_min 2.94
_exptl_absorpt_coefficient_mu 2.942
_exptl_absorpt_correction_T_max 0.8914
_exptl_absorpt_correction_T_min 0.4722
_exptl_absorpt_correction_type multi-scan
_exptl_absorpt_process_details 'Denzo and Scalepak (Otwinowski & Minor, 1997)'
_exptl_crystal_colour Colourless
_exptl_crystal_density_diffrn 1.884
_exptl_crystal_density_method 'not measured'
_exptl_crystal_description plates
_exptl_crystal_F_000 1552
_exptl_crystal_size_max 0.30
_exptl_crystal_size_mid 0.12
_exptl_crystal_size_min 0.04
_refine_diff_density_max 0.819
_refine_diff_density_min -0.658
_refine_diff_density_rms 0.088
_refine_ls_extinction_method none
_refine_ls_goodness_of_fit_ref 1.027
_refine_ls_hydrogen_treatment mixed
_refine_ls_matrix_type full
_refine_ls_number_parameters 288
_refine_ls_number_reflns 8230
_refine_ls_number_restraints 0
_refine_ls_restrained_S_all 1.027
_refine_ls_R_factor_all 0.0260
_refine_ls_R_factor_gt 0.0203
_refine_ls_shift/su_max 0.002
_refine_ls_shift/su_mean 0.000
_refine_ls_structure_factor_coef Fsqd
_refine_ls_weighting_details 'calc w=1/[\s^2^(Fo^2^)+(0.0197P)^2^+1.2977P] where P=(Fo^2^+2Fc^2^)/3'
_refine_ls_weighting_scheme calc
_refine_ls_wR_factor_gt 0.0445
_refine_ls_wR_factor_ref 0.0461
_reflns_number_gt 7208
_reflns_number_total 8230
_reflns_threshold_expression >2sigma(I)
_cod_data_source_file b414734k.txt
_cod_data_source_block compound9
_cod_depositor_comments
;
The following automatic conversions were performed:
'_symmetry_cell_setting' value 'Monoclinic' changed to 'monoclinic'
according to '/home/saulius/struct/CIF-dictionaries/cif_core.dic'
dictionary named 'cif_core.dic' version 2.4.1 from 2010-06-29.

Automatic conversion script
Id: cif_fix_enum 1527 2010-12-29 10:47:43Z saulius 
;
_cod_original_sg_symbol_H-M 'P 21/c'
_cod_database_code 7014283

loop_
_symmetry_equiv_pos_as_xyz
'x, y, z'
'-x, y+1/2, -z+1/2'
'-x, -y, -z'
'x, -y-1/2, z-1/2'

loop_
_atom_site_label
_atom_site_type_symbol
_atom_site_fract_x
_atom_site_fract_y
_atom_site_fract_z
_atom_site_U_iso_or_equiv
_atom_site_adp_type
_atom_site_occupancy
_atom_site_symmetry_multiplicity
_atom_site_calc_flag
_atom_site_refinement_flags
_atom_site_disorder_assembly
_atom_site_disorder_group
I1 I 0.361782(7) 0.282289(12) 0.371458(8) 0.01992(3) Uani 1 1 d . . .
I2 I 0.342456(6) -0.073296(11) 0.281492(8) 0.01834(3) Uani 1 1 d . . .
Rh1 Rh 0.248131(7) 0.144916(14) 0.242043(9) 0.01401(3) Uani 1 1 d . . .
P1 P 0.15466(3) 0.28770(5) 0.23794(3) 0.01714(9) Uani 1 1 d . . .
F1 F 0.15319(7) 0.11304(12) 0.01319(8) 0.0290(3) Uani 1 1 d . . .
F2 F 0.05287(7) -0.06879(13) -0.08011(8) 0.0351(3) Uani 1 1 d . . .
F3 F 0.05752(7) -0.26451(12) 0.17773(9) 0.0331(3) Uani 1 1 d . . .
F4 F 0.16149(7) -0.09669(11) 0.28494(8) 0.0254(2) Uani 1 1 d . . .
O1 O 0.24618(8) 0.35278(14) 0.12192(9) 0.0250(3) Uani 1 1 d . . .
N1 N 0.05495(9) -0.16730(17) 0.04828(12) 0.0260(4) Uani 1 1 d . . .
C1 C 0.10136(11) 0.2056(2) 0.29647(14) 0.0238(4) Uani 1 1 d . . .
H1A H 0.0649 0.2694 0.3038 0.029 Uiso 1 1 calc R . .
H1B H 0.0718 0.1315 0.2580 0.029 Uiso 1 1 calc R . .
C2 C 0.15275(13) 0.1521(2) 0.39041(14) 0.0303(5) Uani 1 1 d . . .
H2A H 0.1873 0.0856 0.3833 0.045 Uiso 1 1 calc R . .
H2B H 0.1216 0.1113 0.4195 0.045 Uiso 1 1 calc R . .
H2C H 0.1824 0.2249 0.4287 0.045 Uiso 1 1 calc R . .
C3 C 0.17887(11) 0.44647(19) 0.29894(14) 0.0235(4) Uani 1 1 d . . .
H3A H 0.1322 0.4831 0.3026 0.028 Uiso 1 1 calc R . .
H3B H 0.2155 0.4291 0.3624 0.028 Uiso 1 1 calc R . .
C4 C 0.21264(12) 0.5517(2) 0.25773(16) 0.0285(4) Uani 1 1 d . . .
H4A H 0.2623 0.5219 0.2610 0.043 Uiso 1 1 calc R . .
H4B H 0.2188 0.6346 0.2920 0.043 Uiso 1 1 calc R . .
H4C H 0.1786 0.5665 0.1936 0.043 Uiso 1 1 calc R . .
C5 C 0.08337(11) 0.3298(2) 0.12476(14) 0.0232(4) Uani 1 1 d . . .
H5A H 0.1080 0.3846 0.0927 0.028 Uiso 1 1 calc R . .
H5B H 0.0661 0.2468 0.0894 0.028 Uiso 1 1 calc R . .
C6 C 0.01354(12) 0.4041(2) 0.12372(16) 0.0315(5) Uani 1 1 d . . .
H6A H -0.0132 0.3492 0.1523 0.047 Uiso 1 1 calc R . .
H6B H -0.0205 0.4236 0.0603 0.047 Uiso 1 1 calc R . .
H6C H 0.0296 0.4872 0.1579 0.047 Uiso 1 1 calc R . .
C7 C 0.16525(10) 0.02117(18) 0.15652(12) 0.0179(3) Uani 1 1 d . . .
C8 C 0.13366(10) 0.02093(19) 0.06180(13) 0.0206(4) Uani 1 1 d . . .
C9 C 0.08098(11) -0.0727(2) 0.01231(14) 0.0250(4) Uani 1 1 d . . .
C10 C 0.08370(11) -0.16874(19) 0.13839(15) 0.0241(4) Uani 1 1 d . . .
C11 C 0.13727(10) -0.08072(18) 0.19308(13) 0.0193(4) Uani 1 1 d . . .
C12 C 0.26736(10) 0.24217(19) 0.14650(12) 0.0194(4) Uani 1 1 d . . .
C13 C 0.31882(12) 0.1681(2) 0.10992(15) 0.0310(5) Uani 1 1 d . . .
H13A H 0.3173 0.2118 0.0542 0.047 Uiso 1 1 calc R . .
H13B H 0.3012 0.0765 0.0958 0.047 Uiso 1 1 calc R . .
H13C H 0.3710 0.1686 0.1562 0.047 Uiso 1 1 calc R . .
P2 P 0.38174(3) 0.63110(5) 0.09087(3) 0.01751(9) Uani 1 1 d . . .
C14 C 0.41832(12) 0.79559(19) 0.09133(14) 0.0235(4) Uani 1 1 d . . .
H14A H 0.3913 0.8578 0.1161 0.028 Uiso 1 1 calc R . .
H14B H 0.4728 0.7971 0.1330 0.028 Uiso 1 1 calc R . .
C15 C 0.41025(14) 0.8442(2) -0.00298(15) 0.0347(5) Uani 1 1 d . . .
H15A H 0.4386 0.7853 -0.0271 0.052 Uiso 1 1 calc R . .
H15B H 0.4305 0.9344 0.0022 0.052 Uiso 1 1 calc R . .
H15C H 0.3565 0.8441 -0.0446 0.052 Uiso 1 1 calc R . .
C16 C 0.38840(11) 0.58887(19) 0.20377(13) 0.0210(4) Uani 1 1 d . . .
H16A H 0.3534 0.6467 0.2192 0.025 Uiso 1 1 calc R . .
H16B H 0.3711 0.4963 0.2031 0.025 Uiso 1 1 calc R . .
C17 C 0.46843(11) 0.6025(2) 0.27884(13) 0.0264(4) Uani 1 1 d . . .
H17A H 0.5044 0.5523 0.2615 0.040 Uiso 1 1 calc R . .
H17B H 0.4689 0.5678 0.3366 0.040 Uiso 1 1 calc R . .
H17C H 0.4832 0.6962 0.2865 0.040 Uiso 1 1 calc R . .
C18 C 0.28418(11) 0.6191(2) 0.01120(13) 0.0232(4) Uani 1 1 d . . .
H18A H 0.2824 0.6241 -0.0518 0.028 Uiso 1 1 calc R . .
H18B H 0.2643 0.5311 0.0184 0.028 Uiso 1 1 calc R . .
C19 C 0.23153(12) 0.7261(2) 0.02207(16) 0.0351(5) Uani 1 1 d . . .
H19A H 0.2353 0.7262 0.0853 0.053 Uiso 1 1 calc R . .
H19B H 0.1790 0.7074 -0.0197 0.053 Uiso 1 1 calc R . .
H19C H 0.2467 0.8130 0.0075 0.053 Uiso 1 1 calc R . .
C20 C 0.43570(11) 0.5146(2) 0.05689(13) 0.0268(4) Uani 1 1 d . . .
H20A H 0.4296 0.5333 -0.0061 0.040 Uiso 1 1 calc R . .
H20B H 0.4176 0.4247 0.0603 0.040 Uiso 1 1 calc R . .
H20C H 0.4895 0.5217 0.0978 0.040 Uiso 1 1 calc R . .

loop_
_atom_site_aniso_label
_atom_site_aniso_U_11
_atom_site_aniso_U_22
_atom_site_aniso_U_33
_atom_site_aniso_U_23
_atom_site_aniso_U_13
_atom_site_aniso_U_12
I1 0.01649(6) 0.02034(6) 0.01975(6) -0.00366(5) 0.00381(5) -0.00246(4)
I2 0.01759(6) 0.01845(6) 0.01821(6) -0.00143(4) 0.00626(5) 0.00240(4)
Rh1 0.01258(6) 0.01490(7) 0.01415(6) -0.00087(5) 0.00486(5) -0.00126(5)
P1 0.0145(2) 0.0168(2) 0.0198(2) -0.00131(18) 0.00643(18) -0.00035(17)
F1 0.0328(7) 0.0312(6) 0.0196(6) 0.0020(5) 0.0069(5) -0.0060(5)
F2 0.0306(7) 0.0430(8) 0.0220(6) -0.0109(6) 0.0003(5) -0.0034(6)
F3 0.0278(6) 0.0226(6) 0.0535(8) -0.0021(6) 0.0210(6) -0.0085(5)
F4 0.0276(6) 0.0259(6) 0.0254(6) 0.0022(5) 0.0134(5) -0.0030(5)
O1 0.0291(7) 0.0226(7) 0.0238(7) 0.0030(6) 0.0110(6) -0.0049(6)
N1 0.0162(8) 0.0240(8) 0.0348(9) -0.0108(8) 0.0069(7) -0.0028(7)
C1 0.0227(9) 0.0232(9) 0.0305(10) -0.0005(8) 0.0159(8) -0.0011(8)
C2 0.0406(12) 0.0290(11) 0.0262(10) -0.0015(9) 0.0184(10) -0.0035(9)
C3 0.0200(9) 0.0222(9) 0.0287(10) -0.0053(8) 0.0100(8) -0.0003(8)
C4 0.0270(10) 0.0189(9) 0.0409(12) -0.0028(9) 0.0148(9) -0.0016(8)
C5 0.0174(9) 0.0220(9) 0.0256(10) 0.0013(8) 0.0036(8) 0.0023(7)
C6 0.0218(10) 0.0261(11) 0.0377(12) -0.0041(9) 0.0025(9) 0.0053(8)
C7 0.0165(8) 0.0148(8) 0.0236(9) 0.0000(7) 0.0091(7) 0.0035(7)
C8 0.0176(9) 0.0192(9) 0.0246(9) -0.0012(7) 0.0078(7) 0.0002(7)
C9 0.0178(9) 0.0287(10) 0.0233(9) -0.0072(8) 0.0026(8) 0.0021(8)
C10 0.0177(9) 0.0179(9) 0.0388(11) -0.0034(8) 0.0135(9) -0.0020(7)
C11 0.0174(8) 0.0187(9) 0.0227(9) -0.0018(7) 0.0090(7) 0.0012(7)
C12 0.0156(8) 0.0256(10) 0.0156(8) -0.0002(7) 0.0048(7) -0.0057(7)
C13 0.0272(11) 0.0451(13) 0.0269(10) 0.0117(10) 0.0173(9) 0.0102(10)
P2 0.0160(2) 0.0192(2) 0.0179(2) -0.00197(18) 0.00729(18) 0.00012(18)
C14 0.0247(10) 0.0236(10) 0.0239(9) -0.0015(8) 0.0116(8) -0.0051(8)
C15 0.0409(13) 0.0349(12) 0.0291(11) 0.0044(10) 0.0146(10) -0.0077(10)
C16 0.0220(9) 0.0216(9) 0.0210(9) -0.0017(7) 0.0100(8) -0.0014(7)
C17 0.0244(10) 0.0310(11) 0.0205(9) 0.0013(8) 0.0054(8) 0.0025(8)
C18 0.0177(9) 0.0278(10) 0.0223(9) -0.0027(8) 0.0060(8) -0.0016(8)
C19 0.0184(10) 0.0491(14) 0.0334(11) -0.0060(11) 0.0057(9) 0.0072(9)
C20 0.0266(10) 0.0321(11) 0.0214(9) -0.0038(8) 0.0091(8) 0.0081(9)

loop_
_atom_type_symbol
_atom_type_description
_atom_type_scat_dispersion_real
_atom_type_scat_dispersion_imag
_atom_type_scat_source
C C 0.0033 0.0016 'International Tables Vol C Tables 4.2.6.8 and 6.1.1.4'
H H 0.0000 0.0000 'International Tables Vol C Tables 4.2.6.8 and 6.1.1.4'
F F 0.0171 0.0103 'International Tables Vol C Tables 4.2.6.8 and 6.1.1.4'
I I -0.4742 1.8119 'International Tables Vol C Tables 4.2.6.8 and 6.1.1.4'
N N 0.0061 0.0033 'International Tables Vol C Tables 4.2.6.8 and 6.1.1.4'
O O 0.0106 0.0060 'International Tables Vol C Tables 4.2.6.8 and 6.1.1.4'
P P 0.1023 0.0942 'International Tables Vol C Tables 4.2.6.8 and 6.1.1.4'
Rh Rh -1.1178 0.9187 'International Tables Vol C Tables 4.2.6.8 and 6.1.1.4'

loop_
_geom_angle_atom_site_label_1
_geom_angle_atom_site_label_2
_geom_angle_atom_site_label_3
_geom_angle
_geom_angle_site_symmetry_1
_geom_angle_site_symmetry_3
_geom_angle_publ_flag
C12 Rh1 C7 97.14(7) . . ?
C12 Rh1 P1 92.77(6) . . ?
C7 Rh1 P1 88.43(5) . . ?
C12 Rh1 I1 89.51(5) . . ?
C7 Rh1 I1 172.45(5) . . ?
P1 Rh1 I1 94.840(13) . . ?
C12 Rh1 I2 105.55(6) . . ?
C7 Rh1 I2 86.01(5) . . ?
P1 Rh1 I2 161.373(14) . . ?
I1 Rh1 I2 88.769(5) . . ?
C5 P1 C1 104.85(9) . . ?
C5 P1 C3 104.58(9) . . ?
C1 P1 C3 101.63(9) . . ?
C5 P1 Rh1 116.58(7) . . ?
C1 P1 Rh1 106.85(7) . . ?
C3 P1 Rh1 120.37(7) . . ?
C9 N1 C10 114.60(17) . . ?
C2 C1 P1 112.62(14) . . ?
C4 C3 P1 116.33(14) . . ?
C6 C5 P1 115.75(15) . . ?
C8 C7 C11 112.32(17) . . ?
C8 C7 Rh1 127.74(14) . . ?
C11 C7 Rh1 119.87(14) . . ?
F1 C8 C9 116.75(17) . . ?
F1 C8 C7 121.36(16) . . ?
C9 C8 C7 121.89(18) . . ?
N1 C9 F2 116.09(17) . . ?
N1 C9 C8 124.74(19) . . ?
F2 C9 C8 119.17(19) . . ?
N1 C10 F3 116.11(17) . . ?
N1 C10 C11 124.55(19) . . ?
F3 C10 C11 119.34(19) . . ?
F4 C11 C10 117.11(17) . . ?
F4 C11 C7 120.99(16) . . ?
C10 C11 C7 121.89(18) . . ?
O1 C12 C13 121.22(17) . . ?
O1 C12 Rh1 125.09(14) . . ?
C13 C12 Rh1 113.51(14) . . ?
C20 P2 C18 107.90(9) . . ?
C20 P2 C16 108.99(9) . . ?
C18 P2 C16 109.25(9) . . ?
C20 P2 C14 109.71(10) . . ?
C18 P2 C14 111.04(10) . . ?
C16 P2 C14 109.90(9) . . ?
C15 C14 P2 113.86(15) . . ?
C17 C16 P2 114.19(13) . . ?
C19 C18 P2 114.82(14) . . ?

loop_
_geom_bond_atom_site_label_1
_geom_bond_atom_site_label_2
_geom_bond_distance
_geom_bond_site_symmetry_2
_geom_bond_publ_flag
I1 Rh1 2.71138(17) . ?
I2 Rh1 2.75913(18) . ?
Rh1 C12 1.9627(18) . ?
Rh1 C7 2.0546(18) . ?
Rh1 P1 2.2799(5) . ?
P1 C5 1.827(2) . ?
P1 C1 1.8304(19) . ?
P1 C3 1.8351(19) . ?
F1 C8 1.353(2) . ?
F2 C9 1.351(2) . ?
F3 C10 1.351(2) . ?
F4 C11 1.356(2) . ?
O1 C12 1.199(2) . ?
N1 C9 1.309(3) . ?
N1 C10 1.316(3) . ?
C1 C2 1.526(3) . ?
C3 C4 1.521(3) . ?
C5 C6 1.529(3) . ?
C7 C8 1.384(3) . ?
C7 C11 1.389(3) . ?
C8 C9 1.379(3) . ?
C10 C11 1.376(3) . ?
C12 C13 1.525(3) . ?
P2 C20 1.7855(19) . ?
P2 C18 1.7998(19) . ?
P2 C16 1.8004(19) . ?
P2 C14 1.801(2) . ?
C14 C15 1.527(3) . ?
C16 C17 1.532(3) . ?
C18 C19 1.533(3) . ?
